data_7250203
loop_
_publ_author_name
'Zorina-Tikhonova, Ekaterina N.'
'Matiukhina, Anna K.'
'Korlyukov, Alexander A.'
'Goloveshkin, Alexander S.'
'Babeshkin, Konstantin A.'
'Efimov, Nikolay N.'
'Alexandrov, Eugeny V.'
'Kiskin, Mikhail A.'
'Eremenko, Igor L.'

_publ_section_title
;
 The role of alkali metal cations in the construction of heterometallic
 NiII polymeric cyclopropane-1,1-dicarboxylates
;
_journal_issue 20
_journal_name_full CrystEngComm
_journal_page_first 3352
_journal_page_last 3361
_journal_paper_doi 10.1039/D4CE01319K
_journal_volume 27
_journal_year 2025
_chemical_formula_moiety 'C30 H52 K6 Ni3 O38, 4(H2 O)'
_chemical_formula_sum 'C30 H60 K6 Ni3 O42'
_chemical_formula_weight 1503.51
_space_group_crystal_system triclinic
_space_group_IT_number 2
_space_group_name_Hall '-P 1'
_space_group_name_H-M_alt 'P -1'
_atom_sites_solution_hydrogens mixed
_audit_creation_date 2025-02-12
_audit_creation_method
;
Olex2 1.5
(compiled 2024.02.16 svn.r378c4104 for OlexSys, GUI svn.r6928)
;
_audit_update_record
;
2025-03-21 deposited with the CCDC.	2025-03-28 downloaded from the CCDC.
;
_cell_angle_alpha 75.425(3)
_cell_angle_beta 66.665(2)
_cell_angle_gamma 78.791(3)
_cell_formula_units_Z 1
_cell_length_a 10.2896(18)
_cell_length_b 12.302(2)
_cell_length_c 12.719(2)
_cell_measurement_reflns_used 4070
_cell_measurement_temperature 184(2)
_cell_measurement_theta_max 30.71
_cell_measurement_theta_min 2.25
_cell_volume 1422.6(4)
_computing_cell_refinement 'SAINT v8.34A (Bruker, 2013)'
_computing_data_collection 'Bruker APEX II'
_computing_data_reduction 'SAINT v8.34A (Bruker, 2013)'
_computing_molecular_graphics 'Olex2 1.5 (Dolomanov et al., 2009)'
_computing_publication_material 'Olex2 1.5 (Dolomanov et al., 2009)'
_computing_structure_refinement 'XL  (Sheldrick, 2008)'
_computing_structure_solution 'SHELXS-97 (Sheldrick, 1997)'
_diffrn_ambient_temperature 184.15
_diffrn_measured_fraction_theta_full 0.997
_diffrn_measured_fraction_theta_max 0.992
_diffrn_measurement_device_type 'Bruker APEX-II CCD'
_diffrn_measurement_method '\f and \w scans'
_diffrn_radiation_type MoK\a
_diffrn_radiation_wavelength 0.71073
_diffrn_reflns_av_R_equivalents 0.0309
_diffrn_reflns_av_unetI/netI 0.0471
_diffrn_reflns_Laue_measured_fraction_full 0.997
_diffrn_reflns_Laue_measured_fraction_max 0.992
_diffrn_reflns_limit_h_max 13
_diffrn_reflns_limit_h_min -13
_diffrn_reflns_limit_k_max 16
_diffrn_reflns_limit_k_min -16
_diffrn_reflns_limit_l_max 16
_diffrn_reflns_limit_l_min -16
_diffrn_reflns_number 14737
_diffrn_reflns_point_group_measured_fraction_full 0.997
_diffrn_reflns_point_group_measured_fraction_max 0.992
_diffrn_reflns_theta_full 25.242
_diffrn_reflns_theta_max 28.282
_diffrn_reflns_theta_min 1.720
_exptl_absorpt_coefficient_mu 1.529
_exptl_absorpt_correction_T_max 0.7461
_exptl_absorpt_correction_T_min 0.5506
_exptl_absorpt_correction_type multi-scan
_exptl_absorpt_process_details
;
SADABS-2016/2 (Bruker,2016/2) was used for absorption correction.
wR2(int) was 0.0778 before and 0.0394 after correction.
The Ratio of minimum to maximum transmission is 0.7380.
The \l/2 correction factor is Not present.
;
_exptl_crystal_colour blue
_exptl_crystal_colour_primary blue
_exptl_crystal_density_diffrn 1.755
_exptl_crystal_description prismatic
_exptl_crystal_F_000 774
_exptl_crystal_size_max 0.22
_exptl_crystal_size_mid 0.15
_exptl_crystal_size_min 0.15
_refine_diff_density_max 0.662
_refine_diff_density_min -0.621
_refine_diff_density_rms 0.093
_refine_ls_extinction_method none
_refine_ls_goodness_of_fit_ref 1.043
_refine_ls_hydrogen_treatment mixed
_refine_ls_matrix_type full
_refine_ls_number_parameters 423
_refine_ls_number_reflns 7002
_refine_ls_number_restraints 28
_refine_ls_restrained_S_all 85.356
_refine_ls_R_factor_all 0.0568
_refine_ls_R_factor_gt 0.0423
_refine_ls_shift/su_max 0.000
_refine_ls_shift/su_mean 0.000
_refine_ls_structure_factor_coef Fsqd
_refine_ls_weighting_details 'w=1/[\s^2^(Fo^2^)+(0.0363P)^2^+1.9716P] where P=(Fo^2^+2Fc^2^)/3'
_refine_ls_weighting_scheme calc
_refine_ls_wR_factor_gt 0.0948
_refine_ls_wR_factor_ref 0.1012
_reflns_Friedel_coverage 0.000
_reflns_number_gt 5520
_reflns_number_total 7002
_reflns_threshold_expression 'I > 2\s(I)'
_cod_data_source_file d4ce01319k2.cif
_cod_data_source_block nip
_cod_depositor_comments 'Adding full bibliography for 7250200--7250203.cif.'
_cod_original_cell_volume 1422.5(4)
_cod_database_code 7250203
_shelxl_version_number 2014/6
_shelx_space_group_comment
;
The symmetry employed for this shelxl refinement is uniquely defined
by the following loop, which should always be used as a source of
symmetry information in preference to the above space-group names.
They are only intended as comments.
;
_shelx_estimated_absorpt_t_max 0.803
_shelx_estimated_absorpt_t_min 0.730
_olex2_refinement_description
;
1. Fixed Uiso
 At 1.2 times of:
  All C(H,H) groups, All O(H,H) groups
 At 1.5 times of:
  All O(H,H,H,H,H,H) groups
2. Restrained distances
 O1W-H1WB = O1W-H1WA
 0.82 with sigma of 0.01
 H7WB-O6W
 2.939 with sigma of 0.002
 H6WA-O6W
 0.88 with sigma of 0.002
 O9W-H9WA = O9W-H9WB
 0.82 with sigma of 0.01
 H7WB-O7W
 0.88 with sigma of 0.002
 H9WA-H9WB
 1.33 with sigma of 0.02
 O7W-H7WA
 0.88 with sigma of 0.002
 O8W-H8WB = O8W-H8WA
 0.82 with sigma of 0.01
 H7WA-O2_$4
 1.95 with sigma of 0.002
 H1WB-H1WA
 1.33 with sigma of 0.02
 H7WB-O8W_$3
 2.03 with sigma of 0.002
 O2W-H2WA = O2W-H2WB
 0.82 with sigma of 0.01
 H2WA-H2WB
 1.33 with sigma of 0.02
 O3W-H3WA = O3W-H3WB
 0.82 with sigma of 0.01
 H3WA-H3WB
 1.33 with sigma of 0.02
 O4W-H4WA = O4W-H4WB
 0.82 with sigma of 0.01
 H4WA-H4WB
 1.33 with sigma of 0.02
 O5W-H5WA = O5W-H5WB
 0.82 with sigma of 0.01
 H5WA-H5WB
 1.33 with sigma of 0.02
 H8WB-H8WA
 1.33 with sigma of 0.02
 H7WB-H7WA
 1.359 with sigma of 0.002
3.a Free rotating group:
 H7WA(H7WB)
3.b Secondary CH2 refined with riding coordinates:
 C4(H4A,H4B), C5(H5A,H5B), C9(H9A,H9B), C10(H10A,H10B), C14(H14A,H14B),
 C15(H15A,H15B)
;
_olex2_submission_special_instructions 'No special instructions were received'

loop_
_space_group_symop_operation_xyz
'x, y, z'
'-x, -y, -z'

loop_
_atom_site_label
_atom_site_type_symbol
_atom_site_fract_x
_atom_site_fract_y
_atom_site_fract_z
_atom_site_U_iso_or_equiv
_atom_site_adp_type
_atom_site_occupancy
_atom_site_site_symmetry_order
_atom_site_calc_flag
_atom_site_refinement_flags_posn
_atom_site_refinement_flags_adp
_atom_site_refinement_flags_occupancy
_atom_site_disorder_assembly
_atom_site_disorder_group
Ni1 Ni 0.5000 0.5000 0.0000 0.01497(12) Uani 1 2 d S . P . .
Ni2 Ni 0.02118(4) 0.18859(3) 0.10825(3) 0.01606(10) Uani 1 1 d . . . . .
K2 K 0.19358(7) 0.35380(6) 0.19713(6) 0.02207(14) Uani 1 1 d . . . . .
K3 K 0.17300(8) 0.02492(6) 0.32722(7) 0.02973(17) Uani 1 1 d . . . . .
K1 K 0.17032(7) 0.68345(6) 0.07853(6) 0.02302(15) Uani 1 1 d . . . . .
O1 O 0.3712(2) 0.53027(18) 0.15867(18) 0.0217(4) Uani 1 1 d . . . . .
O1W O 0.5087(3) 0.32871(18) 0.0676(2) 0.0283(5) Uani 1 1 d D . . . .
H1WA H 0.535(4) 0.291(2) 0.120(2) 0.034 Uiso 1 1 d D U . . .
H1WB H 0.487(4) 0.287(2) 0.038(3) 0.034 Uiso 1 1 d D U . . .
O2 O 0.3026(2) 0.5646(2) 0.3354(2) 0.0329(6) Uani 1 1 d . . . . .
O2W O 0.0193(2) 0.36211(19) 0.0564(2) 0.0318(6) Uani 1 1 d D . . . .
H2WA H 0.074(3) 0.396(3) -0.004(2) 0.038 Uiso 1 1 d D U . . .
H2WB H -0.051(2) 0.407(2) 0.080(3) 0.038 Uiso 1 1 d D U . . .
O3 O 0.7985(2) 0.51957(18) 0.13601(18) 0.0218(4) Uani 1 1 d . . . . .
O3W O 0.0312(2) 0.01598(18) 0.1717(2) 0.0238(5) Uani 1 1 d D . . . .
H3WA H -0.035(2) -0.018(3) 0.181(3) 0.029 Uiso 1 1 d D U . . .
H3WB H 0.103(2) -0.019(3) 0.131(3) 0.029 Uiso 1 1 d D U . . .
O4 O 0.6710(2) 0.51006(17) 0.03567(17) 0.0182(4) Uani 1 1 d . . . . .
O4W O 0.2979(2) 0.1893(2) 0.3498(2) 0.0283(5) Uani 1 1 d D . . . .
H4WA H 0.259(3) 0.204(3) 0.4154(16) 0.034 Uiso 1 1 d D U . . .
H4WB H 0.3820(14) 0.199(3) 0.329(3) 0.034 Uiso 1 1 d D U . . .
O5 O 0.2311(2) 0.18167(18) 0.07332(18) 0.0209(4) Uani 1 1 d . . . . .
O5W O -0.0148(2) 0.5332(2) 0.2417(2) 0.0292(5) Uani 1 1 d D . . . .
H5WA H -0.050(3) 0.539(3) 0.3104(13) 0.035 Uiso 1 1 d D U . . .
H5WB H -0.079(3) 0.527(3) 0.222(3) 0.035 Uiso 1 1 d D U . . .
O6 O 0.4574(2) 0.1877(2) -0.0363(2) 0.0267(5) Uani 1 1 d . . . . .
O6W O 0.2596(3) -0.1417(2) 0.1359(3) 0.0417(7) Uani 1 1 d D . . . .
O7 O 0.0634(2) 0.17342(19) -0.05583(18) 0.0241(5) Uani 1 1 d . . . . .
O7W O 0.1581(4) -0.2288(3) 0.3677(3) 0.0606(9) Uani 1 1 d D . . . .
O8 O 0.1803(2) 0.1016(2) -0.21470(19) 0.0277(5) Uani 1 1 d . . . . .
O9 O -0.1886(2) 0.21128(18) 0.14172(17) 0.0210(4) Uani 1 1 d . . . . .
O10 O -0.4176(2) 0.22898(19) 0.24793(18) 0.0242(5) Uani 1 1 d . . . . .
O11 O -0.0207(2) 0.20636(17) 0.27367(17) 0.0197(4) Uani 1 1 d . . . . .
O12 O -0.1061(3) 0.1112(3) 0.4535(2) 0.0444(7) Uani 1 1 d . . . . .
C1 C 0.3993(3) 0.5431(2) 0.2423(3) 0.0195(6) Uani 1 1 d . . . . .
C2 C 0.5505(3) 0.5320(2) 0.2365(2) 0.0175(6) Uani 1 1 d . . . . .
C3 C 0.6783(3) 0.5196(2) 0.1290(2) 0.0151(5) Uani 1 1 d . . . . .
C4 C 0.5704(4) 0.5918(3) 0.3205(3) 0.0293(7) Uani 1 1 d . . . . .
H4A H 0.6621 0.6230 0.2955 0.035 Uiso 1 1 calc R U . . .
H4B H 0.4864 0.6372 0.3668 0.035 Uiso 1 1 calc R U . . .
C5 C 0.5711(4) 0.4689(3) 0.3504(3) 0.0291(7) Uani 1 1 d . . . . .
H5A H 0.4876 0.4371 0.4155 0.035 Uiso 1 1 calc R U . . .
H5B H 0.6633 0.4229 0.3441 0.035 Uiso 1 1 calc R U . . .
C6 C 0.3346(3) 0.1689(2) -0.0199(3) 0.0179(6) Uani 1 1 d . . . . .
C7 C 0.3170(3) 0.1252(2) -0.1132(2) 0.0177(6) Uani 1 1 d . . . . .
C8 C 0.1765(3) 0.1342(2) -0.1277(2) 0.0193(6) Uani 1 1 d . . . . .
C9 C 0.4451(3) 0.1248(3) -0.2262(3) 0.0318(8) Uani 1 1 d . . . . .
H9A H 0.4269 0.1351 -0.2990 0.038 Uiso 1 1 calc R U . . .
H9B H 0.5282 0.1604 -0.2349 0.038 Uiso 1 1 calc R U . . .
C10 C 0.4170(4) 0.0178(3) -0.1443(3) 0.0324(8) Uani 1 1 d . . . . .
H10A H 0.4818 -0.0138 -0.1011 0.039 Uiso 1 1 calc R U . . .
H10B H 0.3804 -0.0392 -0.1653 0.039 Uiso 1 1 calc R U . . .
C11 C -0.2902(3) 0.2041(2) 0.2393(2) 0.0161(5) Uani 1 1 d . . . . .
C12 C -0.2616(3) 0.1588(2) 0.3503(2) 0.0184(6) Uani 1 1 d . . . . .
C13 C -0.1204(3) 0.1582(3) 0.3592(3) 0.0214(6) Uani 1 1 d . . . . .
C14 C -0.3451(3) 0.0595(3) 0.4270(3) 0.0293(7) Uani 1 1 d . . . . .
H14A H -0.4076 0.0335 0.3980 0.035 Uiso 1 1 calc R U . . .
H14B H -0.2982 -0.0013 0.4718 0.035 Uiso 1 1 calc R U . . .
C15 C -0.3882(3) 0.1687(3) 0.4635(3) 0.0292(7) Uani 1 1 d . . . . .
H15A H -0.3684 0.1765 0.5312 0.035 Uiso 1 1 calc R U . . .
H15B H -0.4778 0.2114 0.4574 0.035 Uiso 1 1 calc R U . . .
O8W O 0.1443(4) 0.2184(3) 0.5796(3) 0.0551(8) Uani 1 1 d D . . . .
H8WA H 0.225(3) 0.240(4) 0.557(4) 0.066 Uiso 1 1 d D U . . .
H8WB H 0.131(4) 0.184(4) 0.6469(18) 0.066 Uiso 1 1 d D U . . .
O9W O 0.1166(4) 0.4513(3) 0.5269(3) 0.0547(8) Uani 1 1 d D . . . .
H9WA H 0.172(4) 0.486(3) 0.468(3) 0.082 Uiso 1 1 d D U . . .
H9WB H 0.140(5) 0.3833(10) 0.532(4) 0.082 Uiso 1 1 d D U . . .
H6WA H 0.3530(6) -0.149(5) 0.102(4) 0.082 Uiso 1 1 d D U . . .
H6WB H 0.231(6) -0.176(5) 0.214(5) 0.082 Uiso 1 1 d . U . . .
H7WA H 0.1681 -0.3005 0.3640 0.082 Uiso 1 1 d DG U . . .
H7WB H 0.0676 -0.2101 0.3782 0.082 Uiso 1 1 d DG U . . .

loop_
_atom_site_aniso_label
_atom_site_aniso_U_11
_atom_site_aniso_U_22
_atom_site_aniso_U_33
_atom_site_aniso_U_23
_atom_site_aniso_U_13
_atom_site_aniso_U_12
Ni1 0.0117(2) 0.0180(3) 0.0161(3) -0.0024(2) -0.0069(2) -0.00076(19)
Ni2 0.01206(17) 0.01907(19) 0.01590(19) -0.00191(14) -0.00525(14) -0.00074(13)
K2 0.0185(3) 0.0228(3) 0.0250(3) -0.0027(3) -0.0091(3) -0.0026(2)
K3 0.0268(4) 0.0293(4) 0.0378(4) -0.0058(3) -0.0191(3) 0.0015(3)
K1 0.0184(3) 0.0261(3) 0.0236(3) -0.0031(3) -0.0096(3) 0.0016(3)
O1 0.0144(9) 0.0321(12) 0.0194(11) -0.0064(9) -0.0072(8) -0.0003(8)
O1W 0.0431(14) 0.0199(11) 0.0335(13) 0.0015(10) -0.0286(11) -0.0065(10)
O2 0.0206(11) 0.0518(16) 0.0223(12) -0.0130(11) -0.0013(9) -0.0013(11)
O2W 0.0249(12) 0.0186(11) 0.0331(14) 0.0022(10) 0.0032(10) 0.0006(9)
O3 0.0138(9) 0.0342(12) 0.0210(11) -0.0074(9) -0.0093(8) -0.0017(8)
O3W 0.0175(10) 0.0208(11) 0.0337(13) -0.0041(9) -0.0105(10) -0.0025(8)
O4 0.0125(9) 0.0261(11) 0.0167(10) -0.0061(8) -0.0053(8) -0.0011(8)
O4W 0.0208(11) 0.0422(14) 0.0224(12) -0.0042(10) -0.0082(9) -0.0063(10)
O5 0.0141(10) 0.0298(12) 0.0197(10) -0.0086(9) -0.0054(8) -0.0011(8)
O5W 0.0203(11) 0.0453(14) 0.0261(12) -0.0119(11) -0.0102(10) -0.0024(10)
O6 0.0128(10) 0.0394(13) 0.0321(13) -0.0178(10) -0.0058(9) -0.0032(9)
O6W 0.0189(12) 0.0457(16) 0.0515(17) -0.0088(13) -0.0075(12) 0.0045(11)
O7 0.0153(10) 0.0377(13) 0.0205(11) -0.0084(9) -0.0090(9) 0.0034(9)
O7W 0.078(2) 0.0498(19) 0.060(2) -0.0229(16) -0.0328(18) 0.0136(16)
O8 0.0208(11) 0.0458(14) 0.0199(11) -0.0097(10) -0.0062(9) -0.0092(10)
O9 0.0150(10) 0.0305(12) 0.0150(10) -0.0009(9) -0.0055(8) -0.0019(8)
O10 0.0129(9) 0.0356(13) 0.0210(11) -0.0004(9) -0.0068(8) -0.0003(9)
O11 0.0174(10) 0.0238(11) 0.0186(10) -0.0035(8) -0.0061(8) -0.0057(8)
O12 0.0313(13) 0.072(2) 0.0282(13) 0.0182(13) -0.0194(11) -0.0196(13)
C1 0.0149(13) 0.0208(15) 0.0188(14) -0.0029(11) -0.0032(11) -0.0002(11)
C2 0.0158(13) 0.0217(14) 0.0154(13) -0.0034(11) -0.0065(11) -0.0012(11)
C3 0.0143(12) 0.0131(13) 0.0170(14) -0.0003(10) -0.0064(11) -0.0017(10)
C4 0.0251(16) 0.041(2) 0.0288(18) -0.0164(15) -0.0127(14) -0.0016(14)
C5 0.0257(16) 0.042(2) 0.0175(15) -0.0027(14) -0.0097(13) 0.0020(14)
C6 0.0150(13) 0.0178(14) 0.0217(15) -0.0031(11) -0.0086(11) -0.0003(11)
C7 0.0145(13) 0.0202(14) 0.0175(14) -0.0056(11) -0.0044(11) -0.0003(11)
C8 0.0191(14) 0.0216(15) 0.0162(14) 0.0012(11) -0.0069(11) -0.0053(11)
C9 0.0144(14) 0.058(2) 0.0226(16) -0.0160(16) -0.0009(12) -0.0044(14)
C10 0.0325(18) 0.0332(18) 0.037(2) -0.0201(15) -0.0170(16) 0.0116(15)
C11 0.0140(13) 0.0178(14) 0.0162(13) -0.0029(11) -0.0056(11) -0.0012(10)
C12 0.0149(13) 0.0232(15) 0.0144(13) 0.0001(11) -0.0039(11) -0.0036(11)
C13 0.0195(14) 0.0265(16) 0.0171(14) -0.0016(12) -0.0066(12) -0.0038(12)
C14 0.0290(17) 0.0357(19) 0.0224(16) 0.0074(14) -0.0109(14) -0.0152(14)
C15 0.0192(15) 0.048(2) 0.0161(15) -0.0059(14) -0.0026(12) -0.0016(14)
O8W 0.070(2) 0.055(2) 0.0323(16) -0.0031(14) -0.0148(16) -0.0040(17)
O9W 0.068(2) 0.0441(17) 0.0322(16) -0.0057(13) 0.0045(14) -0.0136(16)

loop_
_atom_type_symbol
_atom_type_description
_atom_type_scat_dispersion_real
_atom_type_scat_dispersion_imag
_atom_type_scat_source
C C 0.0033 0.0016 'International Tables Vol C Tables 4.2.6.8 and 6.1.1.4'
H H 0.0000 0.0000 'International Tables Vol C Tables 4.2.6.8 and 6.1.1.4'
K K 0.2009 0.2494 'International Tables Vol C Tables 4.2.6.8 and 6.1.1.4'
Ni Ni 0.3393 1.1124 'International Tables Vol C Tables 4.2.6.8 and 6.1.1.4'
O O 0.0106 0.0060 'International Tables Vol C Tables 4.2.6.8 and 6.1.1.4'

loop_
_geom_angle_atom_site_label_1
_geom_angle_atom_site_label_2
_geom_angle_atom_site_label_3
_geom_angle
_geom_angle_site_symmetry_1
_geom_angle_site_symmetry_3
_geom_angle_publ_flag
K1 Ni1 K2 66.145(19) 2_665 2_665 ?
O1 Ni1 K2 126.09(6) . 2_665 ?
O1 Ni1 K2 53.91(6) 2_665 2_665 ?
O1 Ni1 K1 51.43(6) 2_665 2_665 ?
O1 Ni1 K1 128.57(6) . 2_665 ?
O1 Ni1 O1 180.00(12) 2_665 . ?
O1 Ni1 O1W 90.15(9) 2_665 . ?
O1 Ni1 O1W 89.85(9) 2_665 2_665 ?
O1 Ni1 O1W 89.85(9) . . ?
O1 Ni1 O1W 90.15(9) . 2_665 ?
O1 Ni1 O4 89.98(8) 2_665 . ?
O1 Ni1 O4 89.98(8) . 2_665 ?
O1 Ni1 O4 90.02(8) 2_665 2_665 ?
O1 Ni1 O4 90.02(8) . . ?
O1W Ni1 K2 55.67(7) 2_665 2_665 ?
O1W Ni1 K2 124.33(7) . 2_665 ?
O1W Ni1 K1 58.21(7) . 2_665 ?
O1W Ni1 K1 121.79(7) 2_665 2_665 ?
O1W Ni1 O1W 180.0 . 2_665 ?
O4 Ni1 K2 125.78(6) 2_665 2_665 ?
O4 Ni1 K2 54.22(6) . 2_665 ?
O4 Ni1 K1 124.92(6) 2_665 2_665 ?
O4 Ni1 K1 55.08(6) . 2_665 ?
O4 Ni1 O1W 90.43(8) 2_665 2_665 ?
O4 Ni1 O1W 90.43(8) . . ?
O4 Ni1 O1W 89.57(8) . 2_665 ?
O4 Ni1 O1W 89.57(8) 2_665 . ?
O4 Ni1 O4 180.0 . 2_665 ?
O2W Ni2 K1 64.72(8) . 2_565 ?
O2W Ni2 O3W 174.49(10) . . ?
O3W Ni2 K1 120.67(6) . 2_565 ?
O5 Ni2 K1 128.46(6) . 2_565 ?
O5 Ni2 O2W 87.52(9) . . ?
O5 Ni2 O3W 89.41(8) . . ?
O5 Ni2 O11 89.72(8) . . ?
O7 Ni2 K1 50.68(6) . 2_565 ?
O7 Ni2 O2W 90.51(10) . . ?
O7 Ni2 O3W 94.07(9) . . ?
O7 Ni2 O5 89.99(8) . . ?
O7 Ni2 O11 179.13(9) . . ?
O9 Ni2 K1 49.60(6) . 2_565 ?
O9 Ni2 O2W 87.18(9) . . ?
O9 Ni2 O3W 95.77(8) . . ?
O9 Ni2 O5 174.57(9) . . ?
O9 Ni2 O7 91.23(8) . . ?
O9 Ni2 O11 88.99(8) . . ?
O11 Ni2 K1 129.06(6) . 2_565 ?
O11 Ni2 O2W 88.67(9) . . ?
O11 Ni2 O3W 86.75(9) . . ?
O1 K2 H1WB 72.4(3) . . ?
O1 K2 O2W 123.80(6) . . ?
O1 K2 O4 57.96(6) . 2_665 ?
O2W K2 H1WB 102.4(4) . . ?
O4 K2 H1WB 57.7(6) 2_665 . ?
O4 K2 O2W 71.98(6) 2_665 . ?
O4W K2 O1 97.98(6) . . ?
O4W K2 H1WB 78.3(6) . . ?
O4W K2 O2W 136.78(7) . . ?
O4W K2 O4 133.80(6) . 2_665 ?
O4W K2 O5 86.80(7) . . ?
O4W K2 O11 82.64(6) . . ?
O5 K2 O1 131.82(6) . . ?
O5 K2 H1WB 61.7(2) . . ?
O5 K2 O2W 58.26(6) . . ?
O5 K2 O4 84.49(6) . 2_665 ?
O5 K2 O11 60.50(6) . . ?
O5W K2 O1 80.49(7) . . ?
O5W K2 H1WB 143.6(6) . . ?
O5W K2 O2W 73.09(7) . . ?
O5W K2 O4 87.52(7) . 2_665 ?
O5W K2 O4W 130.11(7) . . ?
O5W K2 O5 130.79(7) . . ?
O5W K2 O11 89.65(7) . . ?
O11 K2 O1 167.64(6) . . ?
O11 K2 H1WB 119.6(4) . . ?
O11 K2 O2W 59.10(6) . . ?
O11 K2 O4 129.51(6) . 2_665 ?
K3 K3 H3WB 114.4(4) 2_556 . ?
K3 K3 H6WB 110.8(11) 2_556 . ?
O3W K3 K3 102.33(5) . 2_556 ?
O3W K3 H3WB 15.7(2) . . ?
O3W K3 O5 55.72(6) . . ?
O3W K3 O6W 50.96(6) . . ?
O3W K3 O7W 78.36(8) . . ?
O3W K3 H6WB 58.7(10) . . ?
H3WB K3 H6WB 46.3(12) . . ?
O4W K3 K3 99.97(6) . 2_556 ?
O4W K3 O3W 133.35(7) . . ?
O4W K3 H3WB 134.4(6) . . ?
O4W K3 O5 80.94(6) . . ?
O4W K3 O6W 134.97(7) . . ?
O4W K3 O7W 146.21(8) . . ?
O4W K3 O11 84.26(7) . . ?
O4W K3 O12 94.19(8) . . ?
O4W K3 O12 101.64(8) . 2_556 ?
O4W K3 H6WB 143.6(10) . . ?
O5 K3 K3 139.02(5) . 2_556 ?
O5 K3 H3WB 53.5(6) . . ?
O5 K3 O6W 71.91(7) . . ?
O5 K3 H6WB 87.8(11) . . ?
O6W K3 K3 124.13(6) . 2_556 ?
O6W K3 H3WB 36.2(4) . . ?
O6W K3 H6WB 16.0(11) . . ?
O7W K3 K3 79.84(7) . 2_556 ?
O7W K3 H3WB 72.2(6) . . ?
O7W K3 O5 121.27(8) . . ?
O7W K3 O6W 50.11(8) . . ?
O7W K3 H6WB 34.2(11) . . ?
O11 K3 K3 83.14(5) . 2_556 ?
O11 K3 O3W 58.73(6) . . ?
O11 K3 H3WB 71.8(4) . . ?
O11 K3 O5 56.04(5) . . ?
O11 K3 O6W 107.68(7) . . ?
O11 K3 O7W 128.73(8) . . ?
O11 K3 H6WB 117.4(10) . . ?
O12 K3 K3 37.35(5) . 2_556 ?
O12 K3 K3 38.32(6) 2_556 2_556 ?
O12 K3 O3W 121.02(7) 2_556 . ?
O12 K3 O3W 80.17(7) . . ?
O12 K3 H3WB 123.9(6) 2_556 . ?
O12 K3 H3WB 95.8(2) . . ?
O12 K3 O5 176.39(6) 2_556 . ?
O12 K3 O5 101.72(6) . . ?
O12 K3 O6W 107.46(9) 2_556 . ?
O12 K3 O6W 125.66(7) . . ?
O12 K3 O7W 57.65(9) 2_556 . ?
O12 K3 O7W 104.35(9) . . ?
O12 K3 O11 45.79(6) . . ?
O12 K3 O11 121.45(8) 2_556 . ?
O12 K3 O12 75.67(9) 2_556 . ?
O12 K3 H6WB 122.0(10) . . ?
O12 K3 H6WB 91.5(11) 2_556 . ?
O1 K1 Ni2 157.54(5) . 2_565 ?
O1 K1 O1W 58.21(6) . 2_665 ?
O1 K1 O2W 128.51(6) . 2_565 ?
O1 K1 O4 58.68(6) . 2_665 ?
O1 K1 O6W 87.93(7) . 1_565 ?
O1W K1 Ni2 109.03(5) 2_665 2_565 ?
O1W K1 O2W 113.23(6) 2_665 2_565 ?
O2W K1 Ni2 35.01(4) 2_565 2_565 ?
O4 K1 Ni2 99.04(4) 2_665 2_565 ?
O4 K1 O1W 57.25(6) 2_665 2_665 ?
O4 K1 O2W 74.32(6) 2_665 2_565 ?
O5W K1 Ni2 100.92(5) . 2_565 ?
O5W K1 O1 82.03(7) . . ?
O5W K1 O1W 135.73(7) . 2_665 ?
O5W K1 O2W 75.26(6) . 2_565 ?
O5W K1 O4 86.91(7) . 2_665 ?
O5W K1 O6W 123.54(8) . 1_565 ?
O6W K1 Ni2 108.06(6) 1_565 2_565 ?
O6W K1 O1W 77.09(7) 1_565 2_665 ?
O6W K1 O2W 142.80(7) 1_565 2_565 ?
O6W K1 O4 132.54(7) 1_565 2_665 ?
O7 K1 Ni2 34.22(4) 2_565 2_565 ?
O7 K1 O1 166.50(7) 2_565 . ?
O7 K1 O1W 133.92(6) 2_565 2_665 ?
O7 K1 O2W 56.74(6) 2_565 2_565 ?
O7 K1 O4 130.36(6) 2_565 2_665 ?
O7 K1 O5W 88.25(7) 2_565 . ?
O7 K1 O6W 89.70(7) 2_565 1_565 ?
O9 K1 Ni2 34.09(4) 2_565 2_565 ?
O9 K1 O1 130.47(6) 2_565 . ?
O9 K1 O1W 75.10(6) 2_565 2_665 ?
O9 K1 O2W 55.10(6) 2_565 2_565 ?
O9 K1 O4 83.58(6) 2_565 2_665 ?
O9 K1 O5W 130.21(7) 2_565 . ?
O9 K1 O6W 97.58(8) 2_565 1_565 ?
O9 K1 O7 63.02(6) 2_565 2_565 ?
Ni1 O1 K2 92.47(8) . . ?
Ni1 O1 K1 94.97(8) . . ?
K1 O1 K2 86.43(6) . . ?
C1 O1 Ni1 130.87(18) . . ?
C1 O1 K2 119.24(18) . . ?
C1 O1 K1 121.49(18) . . ?
Ni1 O1W K1 87.02(8) . 2_665 ?
Ni1 O1W H1WA 132(2) . . ?
Ni1 O1W H1WB 119(2) . . ?
K1 O1W H1WA 84(3) 2_665 . ?
K1 O1W H1WB 98(3) 2_665 . ?
H1WA O1W H1WB 109(2) . . ?
Ni2 O2W K2 88.20(8) . . ?
Ni2 O2W K1 80.27(8) . 2_565 ?
Ni2 O2W H2WA 126(2) . . ?
Ni2 O2W H2WB 124(2) . . ?
K2 O2W K1 168.46(8) . 2_565 ?
K2 O2W H2WA 95(3) . . ?
K2 O2W H2WB 106(3) . . ?
K1 O2W H2WA 92(3) 2_565 . ?
K1 O2W H2WB 81(3) 2_565 . ?
H2WA O2W H2WB 107(2) . . ?
Ni2 O3W K3 94.02(8) . . ?
Ni2 O3W H3WA 119(2) . . ?
Ni2 O3W H3WB 113(2) . . ?
K3 O3W H3WA 133(3) . . ?
K3 O3W H3WB 91(2) . . ?
H3WA O3W H3WB 105(2) . . ?
Ni1 O4 K2 92.00(7) . 2_665 ?
Ni1 O4 K1 91.03(7) . 2_665 ?
K2 O4 K1 83.95(5) 2_665 2_665 ?
C3 O4 Ni1 129.77(18) . . ?
C3 O4 K2 126.19(17) . 2_665 ?
C3 O4 K1 120.90(17) . 2_665 ?
K2 O4W H4WA 108(3) . . ?
K2 O4W H4WB 105(3) . . ?
K3 O4W K2 92.15(7) . . ?
K3 O4W H4WA 111(2) . . ?
K3 O4W H4WB 131(2) . . ?
H4WA O4W H4WB 106(2) . . ?
Ni2 O5 K2 93.29(7) . . ?
Ni2 O5 K3 86.92(7) . . ?
K2 O5 K3 82.26(6) . . ?
C6 O5 Ni2 128.99(18) . . ?
C6 O5 K2 124.23(18) . . ?
C6 O5 K3 127.28(18) . . ?
K2 O5W K1 91.25(7) . . ?
K2 O5W H5WA 114(3) . . ?
K2 O5W H5WB 110(3) . . ?
K1 O5W H5WA 120(3) . . ?
K1 O5W H5WB 113(3) . . ?
H5WA O5W H5WB 108(2) . . ?
K3 O6W H6WA 107(4) . . ?
K3 O6W H6WB 63(3) . . ?
K1 O6W K3 144.49(10) 1_545 . ?
K1 O6W H6WA 105(4) 1_545 . ?
K1 O6W H6WB 92(3) 1_545 . ?
H6WA O6W K3 107(4) . . ?
H6WA O6W K1 105(4) . 1_545 ?
H6WA O6W H6WA 0(9) . . ?
H6WA O6W H6WB 111(5) . . ?
H6WA O6W H6WB 111(5) . . ?
H6WA O6W H6WB 111(5) . . ?
H6WB O6W K3 63(3) . . ?
H6WB O6W K1 92(3) . 1_545 ?
H6WB O6W H6WA 111(5) . . ?
H6WB O6W H6WB 0(10) . . ?
Ni2 O7 K1 95.09(8) . 2_565 ?
C8 O7 Ni2 129.27(19) . . ?
C8 O7 K1 133.54(18) . 2_565 ?
K3 O7W H7WA 167(2) . . ?
K3 O7W H7WB 85.3 . . ?
H7WA O7W K3 167(2) . . ?
H7WA O7W H7WA 0(5) . . ?
H7WA O7W H7WB 101.3 . . ?
H7WA O7W H7WB 101.3 . . ?
H7WB O7W K3 85.3 . . ?
H7WB O7W H7WA 101.3 . . ?
H7WB O7W H7WA 101.3 . . ?
H7WB O7W H7WB 0.0 . . ?
Ni2 O9 K1 96.31(7) . 2_565 ?
C11 O9 Ni2 128.68(18) . . ?
C11 O9 K1 132.78(17) . 2_565 ?
Ni2 O11 K2 92.48(7) . . ?
Ni2 O11 K3 97.57(8) . . ?
K3 O11 K2 89.18(6) . . ?
C13 O11 Ni2 120.56(19) . . ?
C13 O11 K2 146.91(19) . . ?
C13 O11 K3 88.34(17) . . ?
K3 O12 K3 104.33(9) 2_556 . ?
C13 O12 K3 89.0(2) . . ?
C13 O12 K3 156.9(2) . 2_556 ?
O1 C1 C2 121.6(3) . . ?
O2 C1 O1 121.7(3) . . ?
O2 C1 C2 116.7(3) . . ?
C1 C2 C4 114.4(2) . . ?
C1 C2 C5 113.9(2) . . ?
C3 C2 C1 123.9(2) . . ?
C3 C2 C4 115.1(2) . . ?
C3 C2 C5 114.1(2) . . ?
C4 C2 C5 56.9(2) . . ?
O3 C3 C2 116.3(2) . . ?
O4 C3 O3 120.5(3) . . ?
O4 C3 C2 123.2(2) . . ?
C2 C4 H4A 117.6 . . ?
C2 C4 H4B 117.6 . . ?
H4A C4 H4B 114.7 . . ?
C5 C4 C2 61.6(2) . . ?
C5 C4 H4A 117.6 . . ?
C5 C4 H4B 117.6 . . ?
C2 C5 H5A 117.6 . . ?
C2 C5 H5B 117.6 . . ?
C4 C5 C2 61.5(2) . . ?
C4 C5 H5A 117.6 . . ?
C4 C5 H5B 117.6 . . ?
H5A C5 H5B 114.7 . . ?
O5 C6 C7 121.2(2) . . ?
O6 C6 O5 121.4(3) . . ?
O6 C6 C7 117.4(3) . . ?
C6 C7 C8 123.6(2) . . ?
C6 C7 C9 116.3(2) . . ?
C6 C7 C10 113.5(2) . . ?
C8 C7 C9 113.9(2) . . ?
C8 C7 C10 114.5(3) . . ?
C9 C7 C10 56.9(2) . . ?
O7 C8 C7 120.7(3) . . ?
O8 C8 O7 123.0(3) . . ?
O8 C8 C7 116.2(3) . . ?
C7 C9 H9A 117.5 . . ?
C7 C9 H9B 117.5 . . ?
H9A C9 H9B 114.6 . . ?
C10 C9 C7 62.4(2) . . ?
C10 C9 H9A 117.5 . . ?
C10 C9 H9B 117.5 . . ?
C7 C10 H10A 117.7 . . ?
C7 C10 H10B 117.7 . . ?
C9 C10 C7 60.8(2) . . ?
C9 C10 H10A 117.7 . . ?
C9 C10 H10B 117.7 . . ?
H10A C10 H10B 114.8 . . ?
O9 C11 C12 120.3(2) . . ?
O10 C11 O9 122.2(3) . . ?
O10 C11 C12 117.5(2) . . ?
C11 C12 C14 112.9(2) . . ?
C11 C12 C15 116.2(2) . . ?
C13 C12 C11 123.4(2) . . ?
C13 C12 C14 115.5(2) . . ?
C13 C12 C15 113.7(2) . . ?
C14 C12 C15 57.3(2) . . ?
O11 C13 C12 120.5(3) . . ?
O12 C13 O11 121.8(3) . . ?
O12 C13 C12 117.7(3) . . ?
C12 C14 H14A 117.6 . . ?
C12 C14 H14B 117.6 . . ?
H14A C14 H14B 114.7 . . ?
C15 C14 C12 61.4(2) . . ?
C15 C14 H14A 117.6 . . ?
C15 C14 H14B 117.6 . . ?
C12 C15 H15A 117.6 . . ?
C12 C15 H15B 117.6 . . ?
C14 C15 C12 61.3(2) . . ?
C14 C15 H15A 117.6 . . ?
C14 C15 H15B 117.6 . . ?
H15A C15 H15B 114.7 . . ?
H8WA O8W H8WB 103(2) . . ?
H9WA O9W H9WB 111(3) . . ?

loop_
_geom_bond_atom_site_label_1
_geom_bond_atom_site_label_2
_geom_bond_distance
_geom_bond_site_symmetry_2
_geom_bond_publ_flag
Ni1 K2 3.6241(8) 2_665 ?
Ni1 K1 3.6155(8) 2_665 ?
Ni1 O1 2.009(2) . ?
Ni1 O1 2.009(2) 2_665 ?
Ni1 O1W 2.065(2) . ?
Ni1 O1W 2.065(2) 2_665 ?
Ni1 O4 2.0160(19) 2_665 ?
Ni1 O4 2.0160(19) . ?
Ni2 K1 3.5532(8) 2_565 ?
Ni2 O2W 2.068(2) . ?
Ni2 O3W 2.071(2) . ?
Ni2 O5 2.014(2) . ?
Ni2 O7 2.006(2) . ?
Ni2 O9 2.004(2) . ?
Ni2 O11 2.034(2) . ?
K2 O1 2.931(2) . ?
K2 H1WB 2.98(4) . ?
K2 O2W 2.968(3) . ?
K2 O4 2.942(2) 2_665 ?
K2 O4W 2.801(2) . ?
K2 O5 2.827(2) . ?
K2 O5W 2.759(3) . ?
K2 O11 2.840(2) . ?
K3 K3 4.4119(17) 2_556 ?
K3 O3W 2.918(2) . ?
K3 H3WB 3.05(3) . ?
K3 O4W 2.723(3) . ?
K3 O5 3.208(2) . ?
K3 O6W 3.315(3) . ?
K3 O7W 3.057(3) . ?
K3 O11 2.828(2) . ?
K3 O12 2.823(3) . ?
K3 O12 2.763(2) 2_556 ?
K3 H6WB 3.01(5) . ?
K1 Ni2 3.5532(8) 2_565 ?
K1 O1 2.837(2) . ?
K1 O1W 3.077(3) 2_665 ?
K1 O2W 3.260(3) 2_565 ?
K1 O4 2.965(2) 2_665 ?
K1 O5W 2.768(2) . ?
K1 O6W 2.846(3) 1_565 ?
K1 O7 2.760(2) 2_565 ?
K1 O9 2.722(2) 2_565 ?
O1 C1 1.259(4) . ?
O1W K1 3.077(3) 2_665 ?
O1W H1WA 0.817(10) . ?
O1W H1WB 0.817(10) . ?
O2 C1 1.258(4) . ?
O2W K1 3.260(3) 2_565 ?
O2W H2WA 0.823(10) . ?
O2W H2WB 0.819(10) . ?
O3 C3 1.274(3) . ?
O3W H3WA 0.822(10) . ?
O3W H3WB 0.826(10) . ?
O4 K2 2.942(2) 2_665 ?
O4 K1 2.965(2) 2_665 ?
O4 C3 1.254(3) . ?
O4W H4WA 0.821(10) . ?
O4W H4WB 0.822(10) . ?
O5 C6 1.262(3) . ?
O5W H5WA 0.820(10) . ?
O5W H5WB 0.819(10) . ?
O6 C6 1.254(3) . ?
O6W K1 2.846(3) 1_545 ?
O6W H6WA 0.880(2) . ?
O6W H6WA 0.880(2) . ?
O6W H6WB 0.93(6) . ?
O6W H6WB 0.93(6) . ?
O7 K1 2.760(2) 2_565 ?
O7 C8 1.258(4) . ?
O7W H7WA 0.880(2) . ?
O7W H7WA 0.880(2) . ?
O7W H7WB 0.8778 . ?
O7W H7WB 0.8778 . ?
O8 C8 1.253(4) . ?
O9 K1 2.722(2) 2_565 ?
O9 C11 1.263(3) . ?
O10 C11 1.254(3) . ?
O11 C13 1.271(3) . ?
O12 K3 2.763(2) 2_556 ?
O12 C13 1.246(4) . ?
C1 C2 1.509(4) . ?
C2 C3 1.491(4) . ?
C2 C4 1.534(4) . ?
C2 C5 1.537(4) . ?
C4 H4A 0.9900 . ?
C4 H4B 0.9900 . ?
C4 C5 1.463(5) . ?
C5 H5A 0.9900 . ?
C5 H5B 0.9900 . ?
C6 C7 1.504(4) . ?
C7 C8 1.508(4) . ?
C7 C9 1.518(4) . ?
C7 C10 1.541(4) . ?
C9 H9A 0.9900 . ?
C9 H9B 0.9900 . ?
C9 C10 1.457(5) . ?
C10 H10A 0.9900 . ?
C10 H10B 0.9900 . ?
C11 C12 1.502(4) . ?
C12 C13 1.500(4) . ?
C12 C14 1.525(4) . ?
C12 C15 1.526(4) . ?
C14 H14A 0.9900 . ?
C14 H14B 0.9900 . ?
C14 C15 1.461(5) . ?
C15 H15A 0.9900 . ?
C15 H15B 0.9900 . ?
O8W H8WA 0.841(10) . ?
O8W H8WB 0.826(10) . ?
O9W H9WA 0.817(10) . ?
O9W H9WB 0.817(10) . ?

loop_
_geom_torsion_atom_site_label_1
_geom_torsion_atom_site_label_2
_geom_torsion_atom_site_label_3
_geom_torsion_atom_site_label_4
_geom_torsion
_geom_torsion_site_symmetry_1
_geom_torsion_site_symmetry_2
_geom_torsion_site_symmetry_3
_geom_torsion_site_symmetry_4
_geom_torsion_publ_flag
Ni1 O1 C1 O2 178.1(2) . . . . ?
Ni1 O1 C1 C2 -2.6(4) . . . . ?
Ni1 O4 C3 O3 176.80(19) . . . . ?
Ni1 O4 C3 C2 -3.4(4) . . . . ?
Ni2 O5 C6 O6 166.2(2) . . . . ?
Ni2 O5 C6 C7 -16.8(4) . . . . ?
Ni2 O7 C8 O8 160.6(2) . . . . ?
Ni2 O7 C8 C7 -20.1(4) . . . . ?
Ni2 O9 C11 O10 174.4(2) . . . . ?
Ni2 O9 C11 C12 -8.9(4) . . . . ?
Ni2 O11 C13 O12 138.4(3) . . . . ?
Ni2 O11 C13 C12 -43.1(4) . . . . ?
K2 O1 C1 O2 -58.5(3) . . . . ?
K2 O1 C1 C2 120.8(2) . . . . ?
K2 O4 C3 O3 -51.5(3) 2_665 . . . ?
K2 O4 C3 C2 128.3(2) 2_665 . . . ?
K2 O5 C6 O6 36.4(4) . . . . ?
K2 O5 C6 C7 -146.6(2) . . . . ?
K2 O11 C13 O12 -45.4(5) . . . . ?
K2 O11 C13 C12 133.2(3) . . . . ?
K3 O5 C6 O6 -71.9(3) . . . . ?
K3 O5 C6 C7 105.1(3) . . . . ?
K3 O11 C13 O12 40.6(3) . . . . ?
K3 O11 C13 C12 -140.9(3) . . . . ?
K3 O12 C13 O11 -40.7(3) . . . . ?
K3 O12 C13 O11 -166.9(5) 2_556 . . . ?
K3 O12 C13 C12 140.8(3) . . . . ?
K3 O12 C13 C12 14.5(8) 2_556 . . . ?
K1 O1 C1 O2 46.5(4) . . . . ?
K1 O1 C1 C2 -134.2(2) . . . . ?
K1 O4 C3 O3 55.1(3) 2_665 . . . ?
K1 O4 C3 C2 -125.1(2) 2_665 . . . ?
K1 O7 C8 O8 -40.2(4) 2_565 . . . ?
K1 O7 C8 C7 139.2(2) 2_565 . . . ?
K1 O9 C11 O10 15.5(4) 2_565 . . . ?
K1 O9 C11 C12 -167.78(19) 2_565 . . . ?
O1 C1 C2 C3 7.9(4) . . . . ?
O1 C1 C2 C4 158.0(3) . . . . ?
O1 C1 C2 C5 -139.1(3) . . . . ?
O2 C1 C2 C3 -172.8(3) . . . . ?
O2 C1 C2 C4 -22.7(4) . . . . ?
O2 C1 C2 C5 40.3(4) . . . . ?
O5 C6 C7 C8 23.7(4) . . . . ?
O5 C6 C7 C9 174.0(3) . . . . ?
O5 C6 C7 C10 -122.8(3) . . . . ?
O6 C6 C7 C8 -159.2(3) . . . . ?
O6 C6 C7 C9 -8.9(4) . . . . ?
O6 C6 C7 C10 54.3(4) . . . . ?
O9 C11 C12 C13 22.3(4) . . . . ?
O9 C11 C12 C14 -124.8(3) . . . . ?
O9 C11 C12 C15 171.8(3) . . . . ?
O10 C11 C12 C13 -160.9(3) . . . . ?
O10 C11 C12 C14 52.1(4) . . . . ?
O10 C11 C12 C15 -11.4(4) . . . . ?
C1 C2 C3 O3 175.0(3) . . . . ?
C1 C2 C3 O4 -4.8(4) . . . . ?
C1 C2 C4 C5 103.6(3) . . . . ?
C1 C2 C5 C4 -104.6(3) . . . . ?
C3 C2 C4 C5 -103.5(3) . . . . ?
C3 C2 C5 C4 105.2(3) . . . . ?
C4 C2 C3 O3 25.0(4) . . . . ?
C4 C2 C3 O4 -154.7(3) . . . . ?
C5 C2 C3 O3 -38.2(4) . . . . ?
C5 C2 C3 O4 142.1(3) . . . . ?
C6 C7 C8 O7 -4.6(4) . . . . ?
C6 C7 C8 O8 174.8(3) . . . . ?
C6 C7 C9 C10 102.1(3) . . . . ?
C6 C7 C10 C9 -107.0(3) . . . . ?
C8 C7 C9 C10 -104.7(3) . . . . ?
C8 C7 C10 C9 103.5(3) . . . . ?
C9 C7 C8 O7 -155.5(3) . . . . ?
C9 C7 C8 O8 23.9(4) . . . . ?
C10 C7 C8 O7 141.5(3) . . . . ?
C10 C7 C8 O8 -39.1(4) . . . . ?
C11 C12 C13 O11 6.4(5) . . . . ?
C11 C12 C13 O12 -175.0(3) . . . . ?
C11 C12 C14 C15 -107.3(3) . . . . ?
C11 C12 C15 C14 101.5(3) . . . . ?
C13 C12 C14 C15 102.9(3) . . . . ?
C13 C12 C15 C14 -106.0(3) . . . . ?
C14 C12 C13 O11 152.7(3) . . . . ?
C14 C12 C13 O12 -28.7(4) . . . . ?
C15 C12 C13 O11 -143.7(3) . . . . ?
C15 C12 C13 O12 34.9(4) . . . . ?
